data_2018765
loop_
_publ_author_name
'Cort\'es, Edwar'
'Abon\'ia, Rodrigo'
'Cobo, Justo'
'Glidewell, Christopher'

_publ_section_title
;
 Hydrogen-bonded sheet structures in methyl
 4-(4-chloroanilino)-3-nitrobenzoate and methyl
 1-benzyl-2-(4-chlorophenyl)-1<i>H</i>-benzimidazole-5-carboxylate
;
_journal_coeditor_code SK3463
_journal_issue 1
_journal_name_full 'Acta Crystallographica Section C'
_journal_page_first 77
_journal_page_last 81
_journal_paper_doi 10.1107/S0108270112049669
_journal_volume 69
_journal_year 2013
_chemical_formula_iupac 'C14 H11 Cl N2 O4'
_chemical_formula_moiety 'C14 H11 Cl N2 O4'
_chemical_formula_sum 'C14 H11 Cl N2 O4'
_chemical_formula_weight 306.70
_chemical_name_systematic
;
Methyl 4-(4-chloroanilino)-3-nitrobenzoate
;
_space_group_IT_number 14
_symmetry_cell_setting monoclinic
_symmetry_space_group_name_Hall '-P 2ybc'
_symmetry_space_group_name_H-M 'P 1 21/c 1'
_atom_sites_solution_hydrogens geom
_atom_sites_solution_primary direct
_atom_sites_solution_secondary difmap
_cell_angle_alpha 90.00
_cell_angle_beta 103.037(9)
_cell_angle_gamma 90.00
_cell_formula_units_Z 4
_cell_length_a 12.4413(10)
_cell_length_b 15.8116(18)
_cell_length_c 7.1805(10)
_cell_measurement_reflns_used 3170
_cell_measurement_temperature 120(2)
_cell_measurement_theta_max 27.50
_cell_measurement_theta_min 3.08
_cell_volume 1376.1(3)
_computing_cell_refinement 'DIRAX/LSQ (Duisenberg <i>et al.</i>, 2000)'
_computing_data_collection 'COLLECT (Nonius, 1999)'
_computing_data_reduction 'EVALCCD (Duisenberg <i>et al.</i>, 2003)'
_computing_molecular_graphics 'PLATON (Spek, 2009)'
_computing_publication_material
;
SHELXL97 (Sheldrick, 2008) and PLATON (Spek, 2009)
;
_computing_structure_refinement 'SHELXL97 (Sheldrick, 2008)'
_computing_structure_solution 'SHELXS97 (Sheldrick, 2008)'
_diffrn_ambient_temperature 120(2)
_diffrn_detector_area_resol_mean 9.091
_diffrn_measured_fraction_theta_full 0.999
_diffrn_measured_fraction_theta_max 0.999
_diffrn_measurement_device_type 'Bruker Nonius KappaCCD area-detector'
_diffrn_measurement_method '\f and \w scans'
_diffrn_radiation_monochromator graphite
_diffrn_radiation_source 'Bruker--Nonius FR591 rotating anode'
_diffrn_radiation_type 'Mo K\a'
_diffrn_radiation_wavelength 0.71073
_diffrn_reflns_av_R_equivalents 0.1107
_diffrn_reflns_av_sigmaI/netI 0.0641
_diffrn_reflns_limit_h_max 15
_diffrn_reflns_limit_h_min -15
_diffrn_reflns_limit_k_max 19
_diffrn_reflns_limit_k_min -19
_diffrn_reflns_limit_l_max 8
_diffrn_reflns_limit_l_min -8
_diffrn_reflns_number 20301
_diffrn_reflns_theta_full 25.55
_diffrn_reflns_theta_max 25.55
_diffrn_reflns_theta_min 3.08
_exptl_absorpt_coefficient_mu 0.295
_exptl_absorpt_correction_T_max 0.977
_exptl_absorpt_correction_T_min 0.912
_exptl_absorpt_correction_type multi-scan
_exptl_absorpt_process_details '(SADABS; Sheldrick, 2003)'
_exptl_crystal_colour orange
_exptl_crystal_density_diffrn 1.480
_exptl_crystal_density_method 'not measured'
_exptl_crystal_description plate
_exptl_crystal_F_000 632
_exptl_crystal_size_max 0.32
_exptl_crystal_size_mid 0.16
_exptl_crystal_size_min 0.08
_refine_diff_density_max 0.367
_refine_diff_density_min -0.349
_refine_ls_extinction_method none
_refine_ls_goodness_of_fit_ref 1.038
_refine_ls_hydrogen_treatment constr
_refine_ls_matrix_type full
_refine_ls_number_parameters 191
_refine_ls_number_reflns 2572
_refine_ls_number_restraints 0
_refine_ls_restrained_S_all 1.038
_refine_ls_R_factor_all 0.1125
_refine_ls_R_factor_gt 0.0589
_refine_ls_shift/su_max 0.001
_refine_ls_shift/su_mean 0.000
_refine_ls_structure_factor_coef Fsqd
_refine_ls_weighting_details 'w = 1/[\s^2^(Fo^2^)+(0.0792P)^2^+1.1147P] where P=(Fo^2^+2Fc^2^)/3'
_refine_ls_weighting_scheme calc
_refine_ls_wR_factor_gt 0.1335
_refine_ls_wR_factor_ref 0.1633
_reflns_number_gt 1600
_reflns_number_total 2572
_reflns_threshold_expression I>2\s(I)
_cod_data_source_file sk3463.cif
_cod_data_source_block I
_cod_original_sg_symbol_H-M 'P 21/c'
_cod_database_code 2018765
_cod_database_fobs_code 2018765

loop_
_symmetry_equiv_pos_as_xyz
'x, y, z'
'-x, y+1/2, -z+1/2'
'-x, -y, -z'
'x, -y-1/2, z-1/2'

loop_
_atom_site_type_symbol
_atom_site_label
_atom_site_fract_x
_atom_site_fract_y
_atom_site_fract_z
_atom_site_U_iso_or_equiv
_atom_site_adp_type
_atom_site_calc_flag
_atom_site_refinement_flags
_atom_site_occupancy
_atom_site_symmetry_multiplicity
C C1 0.3117(3) 0.4227(2) 0.2714(5) 0.0278(8) Uani d . 1 1
O O1 0.3299(2) 0.49519(15) 0.3259(4) 0.0347(7) Uani d . 1 1
O O2 0.22506(19) 0.39896(15) 0.1329(3) 0.0303(6) Uani d . 1 1
C C2 0.1486(3) 0.4650(2) 0.0504(6) 0.0367(10) Uani d . 1 1
H H2A 0.1074 0.4837 0.1444 0.055 Uiso calc R 1 1
H H2B 0.0970 0.4431 -0.0632 0.055 Uiso calc R 1 1
H H2C 0.1895 0.5129 0.0141 0.055 Uiso calc R 1 1
C C11 0.3824(3) 0.3493(2) 0.3463(5) 0.0238(8) Uani d . 1 1
C C12 0.3467(3) 0.2672(2) 0.3069(5) 0.0252(8) Uani d . 1 1
H H12 0.2753 0.2568 0.2298 0.030 Uiso calc R 1 1
C C13 0.4153(3) 0.1993(2) 0.3798(5) 0.0225(8) Uani d . 1 1
C C14 0.5244(3) 0.2110(2) 0.4889(5) 0.0235(8) Uani d . 1 1
C C15 0.5571(3) 0.2966(2) 0.5303(5) 0.0238(8) Uani d . 1 1
H H15 0.6284 0.3080 0.6072 0.029 Uiso calc R 1 1
C C16 0.4887(3) 0.3627(2) 0.4624(5) 0.0245(8) Uani d . 1 1
H H16 0.5133 0.4188 0.4939 0.029 Uiso calc R 1 1
N N31 0.3685(2) 0.11608(18) 0.3335(4) 0.0259(7) Uani d . 1 1
O O31 0.2797(2) 0.10904(15) 0.2170(4) 0.0323(6) Uani d . 1 1
O O32 0.41931(19) 0.05350(15) 0.4133(4) 0.0343(7) Uani d . 1 1
N N41 0.5935(2) 0.14530(18) 0.5553(4) 0.0250(7) Uani d . 1 1
H H41 0.5645 0.0944 0.5351 0.030 Uiso calc R 1 1
C C41 0.7062(3) 0.1486(2) 0.6529(5) 0.0236(8) Uani d . 1 1
C C42 0.7405(3) 0.0972(2) 0.8112(5) 0.0246(8) Uani d . 1 1
H H42 0.6881 0.0635 0.8553 0.029 Uiso calc R 1 1
C C43 0.8501(3) 0.0945(2) 0.9056(5) 0.0274(8) Uani d . 1 1
H H43 0.8732 0.0589 1.0137 0.033 Uiso calc R 1 1
C C44 0.9259(3) 0.1438(2) 0.8419(5) 0.0271(8) Uani d . 1 1
Cl Cl44 1.06412(7) 0.14155(6) 0.96463(14) 0.0371(3) Uani d . 1 1
C C45 0.8938(3) 0.1960(2) 0.6835(5) 0.0289(9) Uani d . 1 1
H H45 0.9466 0.2300 0.6413 0.035 Uiso calc R 1 1
C C46 0.7837(3) 0.1978(2) 0.5876(5) 0.0280(8) Uani d . 1 1
H H46 0.7609 0.2323 0.4775 0.034 Uiso calc R 1 1

loop_
_atom_site_aniso_label
_atom_site_aniso_U_11
_atom_site_aniso_U_22
_atom_site_aniso_U_33
_atom_site_aniso_U_12
_atom_site_aniso_U_13
_atom_site_aniso_U_23
C1 0.029(2) 0.025(2) 0.030(2) 0.0033(16) 0.0075(16) 0.0026(16)
O1 0.0418(17) 0.0223(14) 0.0385(16) 0.0026(12) 0.0057(12) -0.0007(12)
O2 0.0268(13) 0.0261(14) 0.0360(15) 0.0050(11) 0.0027(11) 0.0025(11)
C2 0.032(2) 0.032(2) 0.042(2) 0.0094(18) 0.0003(18) 0.0092(18)
C11 0.0295(19) 0.0183(18) 0.0257(19) 0.0031(15) 0.0107(15) 0.0004(14)
C12 0.0232(18) 0.030(2) 0.0229(19) 0.0002(16) 0.0055(15) -0.0001(15)
C13 0.0185(17) 0.0260(19) 0.0223(18) 0.0004(15) 0.0032(14) 0.0016(15)
C14 0.0236(18) 0.0241(19) 0.0234(19) 0.0011(15) 0.0070(14) 0.0009(15)
C15 0.0218(18) 0.0257(19) 0.0246(19) -0.0033(15) 0.0070(15) -0.0023(15)
C16 0.0274(18) 0.0187(17) 0.0286(19) -0.0022(15) 0.0087(15) 0.0000(15)
N31 0.0249(16) 0.0231(16) 0.0289(17) 0.0007(13) 0.0040(13) -0.0018(13)
O31 0.0258(14) 0.0272(14) 0.0379(15) -0.0013(11) -0.0052(12) -0.0001(11)
O32 0.0287(14) 0.0186(13) 0.0500(17) 0.0010(11) -0.0030(12) 0.0048(12)
N41 0.0240(15) 0.0180(15) 0.0307(17) -0.0003(13) 0.0013(12) -0.0028(12)
C41 0.0191(17) 0.0212(18) 0.0292(19) 0.0006(15) 0.0025(14) -0.0003(15)
C42 0.0275(18) 0.0182(18) 0.029(2) 0.0026(15) 0.0078(15) -0.0004(15)
C43 0.0288(19) 0.0221(19) 0.029(2) 0.0062(16) 0.0012(16) 0.0003(15)
C44 0.0218(18) 0.0251(19) 0.031(2) 0.0035(16) -0.0004(15) -0.0069(16)
Cl44 0.0222(5) 0.0411(6) 0.0439(6) 0.0045(4) -0.0013(4) -0.0023(5)
C45 0.0264(19) 0.026(2) 0.035(2) -0.0026(16) 0.0100(16) -0.0005(16)
C46 0.0268(19) 0.028(2) 0.027(2) -0.0013(16) 0.0028(15) 0.0028(16)

loop_
_atom_type_symbol
_atom_type_description
_atom_type_scat_dispersion_real
_atom_type_scat_dispersion_imag
_atom_type_scat_source
C C 0.0033 0.0016 'International Tables Vol C Tables 4.2.6.8 and 6.1.1.4'
H H 0.0000 0.0000 'International Tables Vol C Tables 4.2.6.8 and 6.1.1.4'
Cl Cl 0.1484 0.1585 'International Tables Vol C Tables 4.2.6.8 and 6.1.1.4'
N N 0.0061 0.0033 'International Tables Vol C Tables 4.2.6.8 and 6.1.1.4'
O O 0.0106 0.0060 'International Tables Vol C Tables 4.2.6.8 and 6.1.1.4'

loop_
_geom_angle_atom_site_label_1
_geom_angle_atom_site_label_2
_geom_angle_atom_site_label_3
_geom_angle
O1 C1 O2 124.1(3)
O1 C1 C11 124.7(3)
O2 C1 C11 111.2(3)
C1 O2 C2 116.4(3)
O2 C2 H2A 109.5
O2 C2 H2B 109.5
H2A C2 H2B 109.5
O2 C2 H2C 109.5
H2A C2 H2C 109.5
H2B C2 H2C 109.5
C12 C11 C16 118.5(3)
C12 C11 C1 121.7(3)
C16 C11 C1 119.8(3)
C11 C12 C13 120.3(3)
C11 C12 H12 119.8
C13 C12 H12 119.8
C12 C13 C14 122.3(3)
C12 C13 N31 115.6(3)
C14 C13 N31 122.1(3)
N41 C14 C13 122.9(3)
N41 C14 C15 121.5(3)
C13 C14 C15 115.6(3)
C16 C15 C14 121.7(3)
C16 C15 H15 119.1
C14 C15 H15 119.1
C15 C16 C11 121.5(3)
C15 C16 H16 119.3
C11 C16 H16 119.3
O31 N31 O32 121.8(3)
O31 N31 C13 119.4(3)
O32 N31 C13 118.8(3)
C14 N41 C41 128.2(3)
C14 N41 H41 115.9
C41 N41 H41 115.9
C42 C41 C46 119.6(3)
C42 C41 N41 118.1(3)
C46 C41 N41 122.2(3)
C43 C42 C41 120.6(3)
C43 C42 H42 119.7
C41 C42 H42 119.7
C44 C43 C42 119.6(3)
C44 C43 H43 120.2
C42 C43 H43 120.2
C43 C44 C45 121.1(3)
C43 C44 Cl44 119.3(3)
C45 C44 Cl44 119.6(3)
C46 C45 C44 119.2(3)
C46 C45 H45 120.4
C44 C45 H45 120.4
C45 C46 C41 120.0(3)
C45 C46 H46 120.0
C41 C46 H46 120.0

loop_
_geom_bond_atom_site_label_1
_geom_bond_atom_site_label_2
_geom_bond_distance
_geom_bond_publ_flag
C1 O1 1.216(4) ?
C1 O2 1.344(4) ?
C1 C11 1.482(5) ?
O2 C2 1.446(4) ?
C2 H2A 0.9800 ?
C2 H2B 0.9800 ?
C2 H2C 0.9800 ?
C11 C12 1.380(5) y
C12 C13 1.397(5) y
C12 H12 0.9500 ?
C13 C14 1.418(5) y
C14 C15 1.426(5) y
C15 C16 1.366(5) y
C15 H15 0.9500 ?
C16 C11 1.412(5) y
C13 N31 1.447(4) y
N31 O31 1.231(4) y
N31 O32 1.242(4) y
C14 N41 1.364(4) y
N41 C41 1.420(4) y
N41 H41 0.8800 ?
C16 H16 0.9500 ?
C41 C42 1.384(5) ?
C41 C46 1.399(5) ?
C42 C43 1.380(5) ?
C42 H42 0.9500 ?
C43 C44 1.379(5) ?
C43 H43 0.9500 ?
C44 C45 1.389(5) ?
C44 Cl44 1.747(3) ?
C45 C46 1.388(5) ?
C45 H45 0.9500 ?
C46 H46 0.9500 ?

loop_
_geom_hbond_atom_site_label_D
_geom_hbond_atom_site_label_H
_geom_hbond_atom_site_label_A
_geom_hbond_site_symmetry_A
_geom_hbond_distance_DH
_geom_hbond_distance_HA
_geom_hbond_distance_DA
_geom_hbond_angle_DHA
_geom_hbond_publ_flag
N41 H41 O32 . 0.88 1.93 2.617(4) 133 y
N41 H41 O32 3_656 0.88 2.37 3.158(4) 149 y
C16 H16 O1 3_666 0.95 2.49 3.302(4) 144 y
C46 H46 Cg1 4_565 0.95 2.72 3.560(4) 147 y

loop_
_geom_torsion_atom_site_label_1
_geom_torsion_atom_site_label_2
_geom_torsion_atom_site_label_3
_geom_torsion_atom_site_label_4
_geom_torsion
_geom_torsion_publ_flag
O1 C1 O2 C2 -1.9(5) ?
C11 C1 O2 C2 178.9(3) y
O1 C1 C11 C12 167.0(4) y
O2 C1 C11 C12 -13.9(5) y
O1 C1 C11 C16 -12.5(5) ?
O2 C1 C11 C16 166.6(3) ?
C16 C11 C12 C13 -0.4(5) ?
C1 C11 C12 C13 -179.9(3) ?
C11 C12 C13 C14 -2.7(5) ?
C11 C12 C13 N31 178.5(3) ?
C12 C13 C14 N41 -177.7(3) ?
N31 C13 C14 N41 1.0(5) ?
C12 C13 C14 C15 4.1(5) ?
N31 C13 C14 C15 -177.2(3) ?
N41 C14 C15 C16 179.3(3) ?
C13 C14 C15 C16 -2.4(5) ?
C14 C15 C16 C11 -0.5(5) ?
C12 C11 C16 C15 2.0(5) ?
C1 C11 C16 C15 -178.5(3) ?
C12 C13 N31 O31 8.9(5) y
C14 C13 N31 O31 -170.0(3) ?
C12 C13 N31 O32 -171.0(3) y
C14 C13 N31 O32 10.2(5) ?
C13 C14 N41 C41 174.9(3) y
C15 C14 N41 C41 -7.0(5) ?
C14 N41 C41 C42 135.8(4) y
C14 N41 C41 C46 -48.3(5) ?
C46 C41 C42 C43 0.5(5) ?
N41 C41 C42 C43 176.6(3) ?
C41 C42 C43 C44 0.3(5) ?
C42 C43 C44 C45 -0.3(5) ?
C42 C43 C44 Cl44 178.8(3) ?
C43 C44 C45 C46 -0.4(5) ?
Cl44 C44 C45 C46 -179.6(3) ?
C44 C45 C46 C41 1.2(5) ?
C42 C41 C46 C45 -1.2(5) ?
N41 C41 C46 C45 -177.2(3) ?
